data_7130070
loop_
_publ_author_name
'Shima, Yuto'
'Suzuki, Takashi'
'Abe, Hitoshi'
'Yajima, Tatsuo'
'Mori, Seiji'
'Shimazaki, Yuichi'

_publ_section_title
;
 Non-innocent redox behavior of CuII--p-dimethylaminophenolate complexes:
 formation and characterization of the CuI--phenoxyl radical species
;
_journal_name_full 'Chemical Communications'
_journal_paper_doi 10.1039/D2CC01409B
_journal_year 2022
_chemical_formula_moiety 'C61 H59 B Cu N4 O'
_chemical_formula_sum 'C61 H59 B Cu N4 O'
_chemical_formula_weight 938.52
_space_group_crystal_system triclinic
_space_group_IT_number 2
_space_group_name_Hall '-P 1'
_space_group_name_H-M_alt 'P -1'
_atom_sites_solution_hydrogens geom
_atom_sites_solution_primary direct
_atom_sites_solution_secondary difmap
_audit_update_record
;
2022-02-22 deposited with the CCDC.	2022-05-04 downloaded from the CCDC.
;
_cell_angle_alpha 115.095(8)
_cell_angle_beta 102.698(7)
_cell_angle_gamma 96.747(7)
_cell_formula_units_Z 2
_cell_length_a 11.7542(9)
_cell_length_b 15.1892(15)
_cell_length_c 16.2630(14)
_cell_measurement_reflns_used 21693
_cell_measurement_temperature 296
_cell_measurement_theta_max 27.57
_cell_measurement_theta_min 1.83
_cell_volume 2491.1(4)
_computing_cell_refinement 'RAPID AUTO'
_computing_data_collection 'RAPID AUTO (Rigaku, ????)'
_computing_data_reduction 'RAPID AUTO'
_computing_molecular_graphics 'CrystalStructure 4.3'
_computing_publication_material 'CrystalStructure 4.3 (Rigaku, 2018)'
_computing_structure_refinement 'SHELXL Version 2018/3 (Sheldrick, 2008)'
_computing_structure_solution 'SHELXT Version 2018/2 (Sheldrick, 2014)'
_diffrn_ambient_temperature 296
_diffrn_detector_area_resol_mean 10.000
_diffrn_measured_fraction_theta_full 0.992
_diffrn_measured_fraction_theta_max 0.990
_diffrn_measurement_device_type 'Rigaku R-AXIS RAPID'
_diffrn_measurement_method \w
_diffrn_radiation_type 'Mo K\a'
_diffrn_radiation_wavelength 0.71075
_diffrn_reflns_av_R_equivalents 0.0196
_diffrn_reflns_av_unetI/netI 0.0276
_diffrn_reflns_Laue_measured_fraction_full 0.992
_diffrn_reflns_Laue_measured_fraction_max 0.990
_diffrn_reflns_limit_h_max 14
_diffrn_reflns_limit_h_min -15
_diffrn_reflns_limit_k_max 19
_diffrn_reflns_limit_k_min -19
_diffrn_reflns_limit_l_max 21
_diffrn_reflns_limit_l_min -20
_diffrn_reflns_number 24218
_diffrn_reflns_point_group_measured_fraction_full 0.992
_diffrn_reflns_point_group_measured_fraction_max 0.990
_diffrn_reflns_theta_full 25.242
_diffrn_reflns_theta_max 27.484
_diffrn_reflns_theta_min 1.829
_diffrn_standards_number 0
_exptl_absorpt_coefficient_mu 0.485
_exptl_absorpt_correction_T_max 0.974
_exptl_absorpt_correction_T_min 0.866
_exptl_absorpt_correction_type multi-scan
_exptl_absorpt_process_details 'ABSCOR (Rigaku, 1995)'
_exptl_crystal_colour black
_exptl_crystal_density_diffrn 1.251
_exptl_crystal_density_method 'not measured'
_exptl_crystal_description platelet
_exptl_crystal_F_000 990.00
_exptl_crystal_size_max 0.225
_exptl_crystal_size_mid 0.102
_exptl_crystal_size_min 0.054
_refine_diff_density_max 0.35
_refine_diff_density_min -0.50
_refine_ls_extinction_method none
_refine_ls_goodness_of_fit_ref 1.046
_refine_ls_hydrogen_treatment constr
_refine_ls_number_parameters 613
_refine_ls_number_reflns 11312
_refine_ls_number_restraints 0
_refine_ls_R_factor_all 0.0460
_refine_ls_R_factor_gt 0.0380
_refine_ls_shift/su_max 0.002
_refine_ls_structure_factor_coef Fsqd
_refine_ls_weighting_details 'w = 1/[\s^2^(Fo^2^)+(0.0513P)^2^+1.4664P] where P=(Fo^2^+2Fc^2^)/3'
_refine_ls_weighting_scheme calc
_refine_ls_wR_factor_gt 0.0989
_refine_ls_wR_factor_ref 0.1033
_reflns_Friedel_coverage 0.000
_reflns_number_gt 9828
_reflns_number_total 11312
_reflns_threshold_expression F^2^>2.0\s(F^2^)
_cod_data_source_file d2cc01409b2.cif
_cod_data_source_block 211105-2
_cod_database_code 7130070

loop_
_space_group_symop_id
_space_group_symop_operation_xyz
1 +X,+Y,+Z
2 -X,-Y,-Z

loop_
_atom_site_label
_atom_site_type_symbol
_atom_site_fract_x
_atom_site_fract_y
_atom_site_fract_z
_atom_site_U_iso_or_equiv
_atom_site_adp_type
_atom_site_occupancy
_atom_site_site_symmetry_order
_atom_site_calc_flag
_atom_site_refinement_flags_posn
_atom_site_refinement_flags_adp
_atom_site_refinement_flags_occupancy
_atom_site_disorder_assembly
_atom_site_disorder_group
Cu1 Cu 0.29530(2) 0.32162(2) 0.71137(2) 0.02129(6) Uani 1 1 d . . . . .
O1 O 0.43152(10) 0.42437(8) 0.83164(9) 0.0224(2) Uani 1 1 d . . . . .
N1 N 0.15314(12) 0.29096(10) 0.75039(10) 0.0211(3) Uani 1 1 d . . . . .
N2 N 0.35466(12) 0.32007(10) 0.60545(10) 0.0218(3) Uani 1 1 d . . . . .
N3 N 0.21837(13) 0.44399(11) 0.70221(10) 0.0246(3) Uani 1 1 d . . . . .
N4 N 0.63009(15) 0.80097(11) 0.89666(12) 0.0314(3) Uani 1 1 d . . . . .
C1 C 0.47847(14) 0.51036(12) 0.84342(11) 0.0199(3) Uani 1 1 d . . . . .
C2 C 0.60823(14) 0.54969(12) 0.87867(11) 0.0203(3) Uani 1 1 d . . . . .
C3 C 0.65366(15) 0.64450(12) 0.89454(12) 0.0233(3) Uani 1 1 d . . . . .
H3 H 0.736502 0.669516 0.917489 0.028 Uiso 1 1 calc R U . . .
C4 C 0.58004(16) 0.70670(12) 0.87756(12) 0.0249(3) Uani 1 1 d . . . . .
C5 C 0.45322(16) 0.66703(13) 0.84117(13) 0.0264(3) Uani 1 1 d . . . . .
H5 H 0.403583 0.706087 0.828696 0.032 Uiso 1 1 calc R U . . .
C6 C 0.40319(15) 0.57288(12) 0.82428(12) 0.0220(3) Uani 1 1 d . . . . .
C7 C 0.26802(15) 0.53632(12) 0.79364(12) 0.0227(3) Uani 1 1 d . . . . .
H7A H 0.245564 0.524484 0.842678 0.027 Uiso 1 1 calc R U . . .
H7B H 0.231756 0.588716 0.788664 0.027 Uiso 1 1 calc R U . . .
C8 C 0.19163(16) 0.07717(12) 0.78696(12) 0.0243(3) Uani 1 1 d . . . . .
H8 H 0.111691 0.042114 0.757033 0.029 Uiso 1 1 calc R U . . .
C9 C 0.27811(17) 0.02909(13) 0.80850(13) 0.0289(4) Uani 1 1 d . . . . .
H9 H 0.256477 -0.038755 0.790907 0.035 Uiso 1 1 calc R U . . .
C10 C 0.39623(18) 0.08168(14) 0.85598(14) 0.0329(4) Uani 1 1 d . . . . .
H10 H 0.453636 0.049522 0.871510 0.039 Uiso 1 1 calc R U . . .
C11 C 0.42953(16) 0.18271(14) 0.88064(14) 0.0307(4) Uani 1 1 d . . . . .
H11 H 0.508999 0.218102 0.913166 0.037 Uiso 1 1 calc R U . . .
C12 C 0.34445(15) 0.23067(12) 0.85679(12) 0.0240(3) Uani 1 1 d . . . . .
H12 H 0.367218 0.297729 0.871818 0.029 Uiso 1 1 calc R U . . .
C13 C 0.22450(15) 0.17822(12) 0.81017(12) 0.0209(3) Uani 1 1 d . . . . .
C14 C 0.13097(15) 0.22985(12) 0.78927(12) 0.0230(3) Uani 1 1 d . . . . .
C15 C 0.02414(17) 0.21565(15) 0.81093(16) 0.0344(4) Uani 1 1 d . . . . .
H15 H 0.010167 0.172338 0.836307 0.041 Uiso 1 1 calc R U . . .
C16 C -0.06069(19) 0.26655(18) 0.79431(19) 0.0444(5) Uani 1 1 d . . . . .
H16 H -0.132702 0.257578 0.807922 0.053 Uiso 1 1 calc R U . . .
C17 C -0.03730(17) 0.33095(16) 0.75722(17) 0.0388(5) Uani 1 1 d . . . . .
H17 H -0.092584 0.367115 0.747082 0.047 Uiso 1 1 calc R U . . .
C18 C 0.06959(15) 0.34124(13) 0.73519(13) 0.0269(4) Uani 1 1 d . . . . .
C19 C 0.09075(16) 0.40354(14) 0.68561(14) 0.0313(4) Uani 1 1 d . . . . .
H19A H 0.052718 0.362672 0.617706 0.038 Uiso 1 1 calc R U . . .
H19B H 0.052320 0.458812 0.707192 0.038 Uiso 1 1 calc R U . . .
C20 C 0.36477(17) 0.12679(13) 0.60511(14) 0.0292(4) Uani 1 1 d . . . . .
H20 H 0.288098 0.138355 0.597688 0.035 Uiso 1 1 calc R U . . .
C21 C 0.3901(2) 0.05276(15) 0.62963(16) 0.0374(4) Uani 1 1 d . . . . .
H21 H 0.330303 0.014450 0.638010 0.045 Uiso 1 1 calc R U . . .
C22 C 0.5046(2) 0.03563(15) 0.64171(15) 0.0384(5) Uani 1 1 d . . . . .
H22 H 0.521529 -0.013642 0.658834 0.046 Uiso 1 1 calc R U . . .
C23 C 0.59381(18) 0.09192(15) 0.62827(14) 0.0346(4) Uani 1 1 d . . . . .
H23 H 0.670406 0.080201 0.636105 0.042 Uiso 1 1 calc R U . . .
C24 C 0.56846(16) 0.16574(14) 0.60311(13) 0.0282(4) Uani 1 1 d . . . . .
H24 H 0.628265 0.203217 0.593929 0.034 Uiso 1 1 calc R U . . .
C25 C 0.45359(15) 0.18419(12) 0.59147(12) 0.0226(3) Uani 1 1 d . . . . .
C26 C 0.42601(14) 0.26244(12) 0.56373(12) 0.0218(3) Uani 1 1 d . . . . .
C27 C 0.47060(15) 0.27500(14) 0.49595(13) 0.0279(4) Uani 1 1 d . . . . .
H27 H 0.518238 0.234179 0.467441 0.033 Uiso 1 1 calc R U . . .
C28 C 0.44389(17) 0.34836(16) 0.47107(14) 0.0334(4) Uani 1 1 d . . . . .
H28 H 0.473359 0.357598 0.425978 0.040 Uiso 1 1 calc R U . . .
C29 C 0.37281(16) 0.40749(14) 0.51431(13) 0.0285(4) Uani 1 1 d . . . . .
H29 H 0.354513 0.457800 0.499211 0.034 Uiso 1 1 calc R U . . .
C30 C 0.32871(15) 0.39150(12) 0.58053(12) 0.0231(3) Uani 1 1 d . . . . .
C31 C 0.2442(2) 0.45345(15) 0.62211(13) 0.0333(4) Uani 1 1 d . . . . .
H31A H 0.279154 0.523296 0.642865 0.040 Uiso 1 1 calc R U . . .
H31B H 0.169200 0.433620 0.572331 0.040 Uiso 1 1 calc R U . . .
C32 C 0.75728(18) 0.84689(14) 0.94704(15) 0.0353(4) Uani 1 1 d . . . . .
H32A H 0.775833 0.913335 0.953826 0.042 Uiso 1 1 calc R U . . .
H32B H 0.775368 0.850013 1.008866 0.042 Uiso 1 1 calc R U . . .
H32C H 0.804394 0.807565 0.911613 0.042 Uiso 1 1 calc R U . . .
C33 C 0.5581(2) 0.86454(15) 0.87496(19) 0.0466(5) Uani 1 1 d . . . . .
H33A H 0.609315 0.928084 0.893565 0.056 Uiso 1 1 calc R U . . .
H33B H 0.517595 0.832975 0.807849 0.056 Uiso 1 1 calc R U . . .
H33C H 0.499807 0.874443 0.909169 0.056 Uiso 1 1 calc R U . . .
C34 C 0.68932(14) 0.48466(12) 0.89872(12) 0.0218(3) Uani 1 1 d . . . . .
C35 C 0.66423(17) 0.46526(14) 0.97908(13) 0.0277(4) Uani 1 1 d . . . . .
H35A H 0.679339 0.527938 1.035117 0.033 Uiso 1 1 calc R U . . .
H35B H 0.581898 0.430232 0.959701 0.033 Uiso 1 1 calc R U . . .
H35C H 0.715769 0.425466 0.992678 0.033 Uiso 1 1 calc R U . . .
C36 C 0.66540(16) 0.38495(13) 0.80909(13) 0.0258(3) Uani 1 1 d . . . . .
H36A H 0.716690 0.344958 0.822581 0.031 Uiso 1 1 calc R U . . .
H36B H 0.582976 0.349974 0.789368 0.031 Uiso 1 1 calc R U . . .
H36C H 0.681525 0.397414 0.759134 0.031 Uiso 1 1 calc R U . . .
C37 C 0.82323(16) 0.53565(14) 0.93012(15) 0.0329(4) Uani 1 1 d . . . . .
H37A H 0.840940 0.598572 0.986376 0.039 Uiso 1 1 calc R U . . .
H37B H 0.870833 0.493373 0.943455 0.039 Uiso 1 1 calc R U . . .
H37C H 0.841559 0.546849 0.880144 0.039 Uiso 1 1 calc R U . . .
C38 C -0.09138(14) 0.64747(11) 0.68425(11) 0.0178(3) Uani 1 1 d . . . . .
C39 C -0.19653(14) 0.62576(12) 0.70742(11) 0.0210(3) Uani 1 1 d . . . . .
H39 H -0.218248 0.678001 0.752237 0.025 Uiso 1 1 calc R U . . .
C40 C -0.26902(15) 0.52965(13) 0.66612(12) 0.0233(3) Uani 1 1 d . . . . .
H40 H -0.336540 0.518203 0.684472 0.028 Uiso 1 1 calc R U . . .
C41 C -0.24006(14) 0.45086(12) 0.59735(12) 0.0228(3) Uani 1 1 d . . . . .
H41 H -0.287196 0.386107 0.570045 0.027 Uiso 1 1 calc R U . . .
C42 C -0.14005(14) 0.46965(12) 0.56970(12) 0.0214(3) Uani 1 1 d . . . . .
H42 H -0.121441 0.417661 0.522240 0.026 Uiso 1 1 calc R U . . .
C43 C -0.06739(14) 0.56639(11) 0.61298(11) 0.0190(3) Uani 1 1 d . . . . .
H43 H -0.000553 0.577323 0.593708 0.023 Uiso 1 1 calc R U . . .
C44 C 0.08499(14) 0.76158(11) 0.84485(11) 0.0185(3) Uani 1 1 d . . . . .
C45 C 0.04879(15) 0.69709(12) 0.88063(12) 0.0227(3) Uani 1 1 d . . . . .
H45 H -0.023807 0.649497 0.846667 0.027 Uiso 1 1 calc R U . . .
C46 C 0.11650(16) 0.70100(13) 0.96466(12) 0.0261(3) Uani 1 1 d . . . . .
H46 H 0.088047 0.657240 0.985832 0.031 Uiso 1 1 calc R U . . .
C47 C 0.22544(15) 0.76949(13) 1.01643(12) 0.0255(3) Uani 1 1 d . . . . .
H47 H 0.271600 0.771761 1.071963 0.031 Uiso 1 1 calc R U . . .
C48 C 0.26484(15) 0.83502(13) 0.98399(12) 0.0258(3) Uani 1 1 d . . . . .
H48 H 0.338062 0.881760 1.018082 0.031 Uiso 1 1 calc R U . . .
C49 C 0.19556(15) 0.83121(12) 0.90087(12) 0.0229(3) Uani 1 1 d . . . . .
H49 H 0.223600 0.876766 0.881449 0.028 Uiso 1 1 calc R U . . .
C50 C 0.09049(14) 0.77175(11) 0.68281(11) 0.0186(3) Uani 1 1 d . . . . .
C51 C 0.20199(15) 0.74612(12) 0.68869(12) 0.0233(3) Uani 1 1 d . . . . .
H51 H 0.227523 0.719168 0.729299 0.028 Uiso 1 1 calc R U . . .
C52 C 0.27619(16) 0.75912(13) 0.63659(13) 0.0285(4) Uani 1 1 d . . . . .
H52 H 0.349960 0.742206 0.643839 0.034 Uiso 1 1 calc R U . . .
C53 C 0.24010(18) 0.79714(13) 0.57423(14) 0.0311(4) Uani 1 1 d . . . . .
H53 H 0.289831 0.807563 0.540319 0.037 Uiso 1 1 calc R U . . .
C54 C 0.12893(19) 0.81940(15) 0.56308(14) 0.0339(4) Uani 1 1 d . . . . .
H54 H 0.102251 0.842691 0.519573 0.041 Uiso 1 1 calc R U . . .
C55 C 0.05635(16) 0.80720(13) 0.61661(13) 0.0268(4) Uani 1 1 d . . . . .
H55 H -0.017828 0.823274 0.607980 0.032 Uiso 1 1 calc R U . . .
C56 C -0.06923(14) 0.84722(11) 0.77068(11) 0.0194(3) Uani 1 1 d . . . . .
C57 C -0.03062(15) 0.93753(12) 0.85549(12) 0.0218(3) Uani 1 1 d . . . . .
H57 H 0.037923 0.946602 0.902420 0.026 Uiso 1 1 calc R U . . .
C58 C -0.09080(16) 1.01432(12) 0.87238(13) 0.0259(3) Uani 1 1 d . . . . .
H58 H -0.062556 1.072856 0.929930 0.031 Uiso 1 1 calc R U . . .
C59 C -0.19246(17) 1.00367(13) 0.80370(14) 0.0299(4) Uani 1 1 d . . . . .
H59 H -0.232488 1.054926 0.814429 0.036 Uiso 1 1 calc R U . . .
C60 C -0.23366(17) 0.91574(14) 0.71893(14) 0.0321(4) Uani 1 1 d . . . . .
H60 H -0.301736 0.907596 0.672074 0.039 Uiso 1 1 calc R U . . .
C61 C -0.17317(16) 0.83936(13) 0.70372(13) 0.0262(3) Uani 1 1 d . . . . .
H61 H -0.203131 0.780489 0.646550 0.031 Uiso 1 1 calc R U . . .
B1 B 0.00375(15) 0.75764(13) 0.74597(12) 0.0173(3) Uani 1 1 d . . . . .

loop_
_atom_site_aniso_label
_atom_site_aniso_U_11
_atom_site_aniso_U_22
_atom_site_aniso_U_33
_atom_site_aniso_U_23
_atom_site_aniso_U_13
_atom_site_aniso_U_12
Cu1 0.02661(11) 0.02113(11) 0.02453(11) 0.01519(8) 0.01125(8) 0.01055(8)
O1 0.0235(6) 0.0203(5) 0.0299(6) 0.0168(5) 0.0091(5) 0.0060(4)
N1 0.0202(7) 0.0190(6) 0.0242(7) 0.0104(5) 0.0051(5) 0.0057(5)
N2 0.0251(7) 0.0210(7) 0.0209(6) 0.0112(5) 0.0068(5) 0.0051(5)
N3 0.0314(8) 0.0240(7) 0.0246(7) 0.0159(6) 0.0083(6) 0.0114(6)
N4 0.0392(9) 0.0195(7) 0.0369(8) 0.0157(6) 0.0108(7) 0.0033(6)
C1 0.0240(8) 0.0197(7) 0.0229(7) 0.0131(6) 0.0115(6) 0.0082(6)
C2 0.0242(8) 0.0210(8) 0.0213(7) 0.0122(6) 0.0110(6) 0.0079(6)
C3 0.0251(8) 0.0212(8) 0.0253(8) 0.0114(7) 0.0101(7) 0.0041(6)
C4 0.0338(9) 0.0186(8) 0.0261(8) 0.0124(7) 0.0123(7) 0.0054(6)
C5 0.0339(9) 0.0222(8) 0.0309(9) 0.0169(7) 0.0120(7) 0.0123(7)
C6 0.0251(8) 0.0217(8) 0.0258(8) 0.0144(7) 0.0106(7) 0.0097(6)
C7 0.0261(8) 0.0220(8) 0.0282(8) 0.0158(7) 0.0119(7) 0.0117(6)
C8 0.0274(8) 0.0215(8) 0.0240(8) 0.0121(7) 0.0073(7) 0.0007(6)
C9 0.0402(10) 0.0194(8) 0.0296(9) 0.0152(7) 0.0077(8) 0.0056(7)
C10 0.0349(10) 0.0281(9) 0.0387(10) 0.0201(8) 0.0047(8) 0.0120(8)
C11 0.0239(9) 0.0284(9) 0.0393(10) 0.0190(8) 0.0026(7) 0.0042(7)
C12 0.0259(8) 0.0196(8) 0.0293(8) 0.0143(7) 0.0081(7) 0.0042(6)
C13 0.0242(8) 0.0207(8) 0.0220(7) 0.0125(6) 0.0094(6) 0.0057(6)
C14 0.0226(8) 0.0213(8) 0.0253(8) 0.0106(7) 0.0081(6) 0.0049(6)
C15 0.0284(9) 0.0376(10) 0.0484(11) 0.0259(9) 0.0191(9) 0.0098(8)
C16 0.0276(10) 0.0504(13) 0.0694(15) 0.0333(12) 0.0259(10) 0.0164(9)
C17 0.0238(9) 0.0393(11) 0.0581(13) 0.0246(10) 0.0126(9) 0.0163(8)
C18 0.0224(8) 0.0238(8) 0.0327(9) 0.0132(7) 0.0036(7) 0.0079(6)
C19 0.0279(9) 0.0280(9) 0.0382(10) 0.0199(8) -0.0005(8) 0.0096(7)
C20 0.0313(9) 0.0239(8) 0.0375(10) 0.0151(8) 0.0161(8) 0.0102(7)
C21 0.0485(12) 0.0267(9) 0.0493(12) 0.0218(9) 0.0261(10) 0.0143(8)
C22 0.0533(13) 0.0299(10) 0.0432(11) 0.0204(9) 0.0213(10) 0.0233(9)
C23 0.0358(10) 0.0354(10) 0.0342(10) 0.0143(8) 0.0117(8) 0.0191(8)
C24 0.0278(9) 0.0297(9) 0.0269(8) 0.0111(7) 0.0109(7) 0.0090(7)
C25 0.0268(8) 0.0201(8) 0.0208(7) 0.0078(6) 0.0098(6) 0.0070(6)
C26 0.0200(8) 0.0224(8) 0.0214(7) 0.0101(6) 0.0049(6) 0.0020(6)
C27 0.0225(8) 0.0355(9) 0.0271(8) 0.0155(8) 0.0091(7) 0.0051(7)
C28 0.0274(9) 0.0498(12) 0.0340(10) 0.0297(9) 0.0107(8) 0.0049(8)
C29 0.0272(9) 0.0326(9) 0.0304(9) 0.0223(8) 0.0038(7) 0.0027(7)
C30 0.0254(8) 0.0221(8) 0.0205(7) 0.0121(6) 0.0016(6) 0.0019(6)
C31 0.0537(12) 0.0324(10) 0.0268(9) 0.0209(8) 0.0157(8) 0.0218(9)
C32 0.0426(11) 0.0209(8) 0.0383(10) 0.0107(8) 0.0158(9) -0.0017(7)
C33 0.0547(13) 0.0245(10) 0.0645(15) 0.0282(10) 0.0107(11) 0.0065(9)
C34 0.0213(8) 0.0210(8) 0.0264(8) 0.0129(7) 0.0083(6) 0.0065(6)
C35 0.0329(9) 0.0313(9) 0.0280(9) 0.0191(8) 0.0112(7) 0.0152(7)
C36 0.0267(9) 0.0253(8) 0.0285(8) 0.0125(7) 0.0113(7) 0.0117(7)
C37 0.0214(9) 0.0303(9) 0.0461(11) 0.0182(9) 0.0077(8) 0.0057(7)
C38 0.0199(7) 0.0172(7) 0.0181(7) 0.0107(6) 0.0044(6) 0.0034(6)
C39 0.0229(8) 0.0208(8) 0.0196(7) 0.0095(6) 0.0072(6) 0.0041(6)
C40 0.0209(8) 0.0271(8) 0.0255(8) 0.0167(7) 0.0064(6) 0.0013(6)
C41 0.0215(8) 0.0178(7) 0.0258(8) 0.0123(6) -0.0006(6) -0.0009(6)
C42 0.0236(8) 0.0168(7) 0.0222(7) 0.0090(6) 0.0031(6) 0.0061(6)
C43 0.0197(7) 0.0188(7) 0.0205(7) 0.0113(6) 0.0051(6) 0.0044(6)
C44 0.0201(7) 0.0167(7) 0.0187(7) 0.0070(6) 0.0075(6) 0.0060(6)
C45 0.0203(8) 0.0235(8) 0.0247(8) 0.0127(7) 0.0055(6) 0.0030(6)
C46 0.0283(9) 0.0289(9) 0.0277(8) 0.0184(7) 0.0094(7) 0.0080(7)
C47 0.0271(9) 0.0297(9) 0.0221(8) 0.0129(7) 0.0065(7) 0.0137(7)
C48 0.0221(8) 0.0237(8) 0.0256(8) 0.0083(7) 0.0034(7) 0.0042(6)
C49 0.0240(8) 0.0206(8) 0.0241(8) 0.0109(6) 0.0071(6) 0.0033(6)
C50 0.0222(8) 0.0115(6) 0.0196(7) 0.0056(6) 0.0069(6) 0.0012(5)
C51 0.0247(8) 0.0209(8) 0.0250(8) 0.0106(7) 0.0088(7) 0.0056(6)
C52 0.0254(9) 0.0257(9) 0.0321(9) 0.0088(7) 0.0141(7) 0.0058(7)
C53 0.0429(11) 0.0202(8) 0.0352(10) 0.0112(7) 0.0257(8) 0.0049(7)
C54 0.0518(12) 0.0308(9) 0.0348(10) 0.0229(8) 0.0233(9) 0.0159(8)
C55 0.0321(9) 0.0279(9) 0.0284(9) 0.0172(7) 0.0131(7) 0.0114(7)
C56 0.0216(8) 0.0171(7) 0.0229(7) 0.0110(6) 0.0098(6) 0.0037(6)
C57 0.0257(8) 0.0186(7) 0.0228(8) 0.0106(6) 0.0095(6) 0.0033(6)
C58 0.0348(9) 0.0170(7) 0.0266(8) 0.0086(6) 0.0140(7) 0.0056(6)
C59 0.0360(10) 0.0219(8) 0.0375(10) 0.0143(8) 0.0163(8) 0.0150(7)
C60 0.0287(9) 0.0284(9) 0.0362(10) 0.0132(8) 0.0050(8) 0.0121(7)
C61 0.0261(9) 0.0205(8) 0.0264(8) 0.0069(7) 0.0047(7) 0.0073(6)
B1 0.0187(8) 0.0154(8) 0.0188(8) 0.0089(6) 0.0059(6) 0.0028(6)

loop_
_atom_type_symbol
_atom_type_description
_atom_type_scat_dispersion_real
_atom_type_scat_dispersion_imag
_atom_type_scat_source
C C 0.0033 0.0016
;
International Tables for Crystallography
(Vol. C, Tables 4.2.6.8 and 6.1.1.4)
;
H H 0.0000 0.0000
;
International Tables for Crystallography
(Vol. C, Table 6.1.1.4)
;
B B 0.0013 0.0007
;
International Tables for Crystallography
(Vol. C, Tables 4.2.6.8 and 6.1.1.4)
;
Cu Cu 0.3201 1.2651
;
International Tables for Crystallography
(Vol. C, Tables 4.2.6.8 and 6.1.1.4)
;
N N 0.0061 0.0033
;
International Tables for Crystallography
(Vol. C, Tables 4.2.6.8 and 6.1.1.4)
;
O O 0.0106 0.0060
;
International Tables for Crystallography
(Vol. C, Tables 4.2.6.8 and 6.1.1.4)
;

loop_
_geom_angle_atom_site_label_1
_geom_angle_atom_site_label_2
_geom_angle_atom_site_label_3
_geom_angle
_geom_angle_site_symmetry_1
_geom_angle_site_symmetry_3
_geom_angle_publ_flag
N1 Cu1 N2 146.12(6) . . ?
N1 Cu1 O1 108.55(5) . . ?
N2 Cu1 O1 103.31(5) . . ?
N1 Cu1 N3 84.66(6) . . ?
N2 Cu1 N3 83.92(6) . . ?
O1 Cu1 N3 90.31(5) . . ?
C1 O1 Cu1 123.07(10) . . ?
C18 N1 C14 118.30(15) . . ?
C18 N1 Cu1 112.18(11) . . ?
C14 N1 Cu1 129.52(11) . . ?
C30 N2 C26 118.50(14) . . ?
C30 N2 Cu1 114.26(11) . . ?
C26 N2 Cu1 126.92(11) . . ?
C31 N3 C19 114.17(15) . . ?
C31 N3 C7 113.71(14) . . ?
C19 N3 C7 110.95(14) . . ?
C31 N3 Cu1 106.64(10) . . ?
C19 N3 Cu1 100.44(10) . . ?
C7 N3 Cu1 109.95(9) . . ?
C4 N4 C32 121.61(16) . . ?
C4 N4 C33 121.81(17) . . ?
C32 N4 C33 116.40(16) . . ?
O1 C1 C6 120.47(14) . . ?
O1 C1 C2 121.15(14) . . ?
C6 C1 C2 118.36(14) . . ?
C3 C2 C1 118.74(14) . . ?
C3 C2 C34 122.06(15) . . ?
C1 C2 C34 119.19(14) . . ?
C2 C3 C4 123.05(16) . . ?
C2 C3 H3 118.5 . . ?
C4 C3 H3 118.5 . . ?
N4 C4 C3 120.40(16) . . ?
N4 C4 C5 121.64(16) . . ?
C3 C4 C5 117.96(15) . . ?
C6 C5 C4 121.35(15) . . ?
C6 C5 H5 119.3 . . ?
C4 C5 H5 119.3 . . ?
C5 C6 C1 120.52(15) . . ?
C5 C6 C7 119.98(14) . . ?
C1 C6 C7 119.28(14) . . ?
N3 C7 C6 114.26(14) . . ?
N3 C7 H7A 108.7 . . ?
C6 C7 H7A 108.7 . . ?
N3 C7 H7B 108.7 . . ?
C6 C7 H7B 108.7 . . ?
H7A C7 H7B 107.6 . . ?
C9 C8 C13 120.07(16) . . ?
C9 C8 H8 120.0 . . ?
C13 C8 H8 120.0 . . ?
C10 C9 C8 120.19(16) . . ?
C10 C9 H9 119.9 . . ?
C8 C9 H9 119.9 . . ?
C9 C10 C11 120.13(16) . . ?
C9 C10 H10 119.9 . . ?
C11 C10 H10 119.9 . . ?
C12 C11 C10 120.11(17) . . ?
C12 C11 H11 119.9 . . ?
C10 C11 H11 119.9 . . ?
C11 C12 C13 119.96(16) . . ?
C11 C12 H12 120.0 . . ?
C13 C12 H12 120.0 . . ?
C12 C13 C8 119.49(15) . . ?
C12 C13 C14 120.70(14) . . ?
C8 C13 C14 119.74(15) . . ?
N1 C14 C15 121.82(16) . . ?
N1 C14 C13 118.55(14) . . ?
C15 C14 C13 119.62(15) . . ?
C16 C15 C14 119.30(18) . . ?
C16 C15 H15 120.3 . . ?
C14 C15 H15 120.3 . . ?
C15 C16 C17 119.17(18) . . ?
C15 C16 H16 120.4 . . ?
C17 C16 H16 120.4 . . ?
C16 C17 C18 119.40(17) . . ?
C16 C17 H17 120.3 . . ?
C18 C17 H17 120.3 . . ?
N1 C18 C17 121.97(17) . . ?
N1 C18 C19 118.05(16) . . ?
C17 C18 C19 119.80(16) . . ?
N3 C19 C18 113.99(13) . . ?
N3 C19 H19A 108.8 . . ?
C18 C19 H19A 108.8 . . ?
N3 C19 H19B 108.8 . . ?
C18 C19 H19B 108.8 . . ?
H19A C19 H19B 107.6 . . ?
C21 C20 C25 120.44(17) . . ?
C21 C20 H20 119.8 . . ?
C25 C20 H20 119.8 . . ?
C20 C21 C22 120.16(19) . . ?
C20 C21 H21 119.9 . . ?
C22 C21 H21 119.9 . . ?
C21 C22 C23 120.12(18) . . ?
C21 C22 H22 119.9 . . ?
C23 C22 H22 119.9 . . ?
C24 C23 C22 119.85(18) . . ?
C24 C23 H23 120.1 . . ?
C22 C23 H23 120.1 . . ?
C23 C24 C25 120.52(18) . . ?
C23 C24 H24 119.7 . . ?
C25 C24 H24 119.7 . . ?
C20 C25 C24 118.91(16) . . ?
C20 C25 C26 120.48(15) . . ?
C24 C25 C26 120.60(16) . . ?
N2 C26 C27 121.29(15) . . ?
N2 C26 C25 118.01(14) . . ?
C27 C26 C25 120.69(15) . . ?
C28 C27 C26 119.82(17) . . ?
C28 C27 H27 120.1 . . ?
C26 C27 H27 120.1 . . ?
C29 C28 C27 118.77(17) . . ?
C29 C28 H28 120.6 . . ?
C27 C28 H28 120.6 . . ?
C28 C29 C30 119.56(16) . . ?
C28 C29 H29 120.2 . . ?
C30 C29 H29 120.2 . . ?
N2 C30 C29 122.03(16) . . ?
N2 C30 C31 119.70(15) . . ?
C29 C30 C31 118.21(15) . . ?
N3 C31 C30 114.39(14) . . ?
N3 C31 H31A 108.7 . . ?
C30 C31 H31A 108.7 . . ?
N3 C31 H31B 108.7 . . ?
C30 C31 H31B 108.7 . . ?
H31A C31 H31B 107.6 . . ?
N4 C32 H32A 109.5 . . ?
N4 C32 H32B 109.5 . . ?
H32A C32 H32B 109.5 . . ?
N4 C32 H32C 109.5 . . ?
H32A C32 H32C 109.5 . . ?
H32B C32 H32C 109.5 . . ?
N4 C33 H33A 109.5 . . ?
N4 C33 H33B 109.5 . . ?
H33A C33 H33B 109.5 . . ?
N4 C33 H33C 109.5 . . ?
H33A C33 H33C 109.5 . . ?
H33B C33 H33C 109.5 . . ?
C36 C34 C2 110.29(13) . . ?
C36 C34 C35 109.75(14) . . ?
C2 C34 C35 109.12(13) . . ?
C36 C34 C37 107.60(14) . . ?
C2 C34 C37 112.06(14) . . ?
C35 C34 C37 107.97(15) . . ?
C34 C35 H35A 109.5 . . ?
C34 C35 H35B 109.5 . . ?
H35A C35 H35B 109.5 . . ?
C34 C35 H35C 109.5 . . ?
H35A C35 H35C 109.5 . . ?
H35B C35 H35C 109.5 . . ?
C34 C36 H36A 109.5 . . ?
C34 C36 H36B 109.5 . . ?
H36A C36 H36B 109.5 . . ?
C34 C36 H36C 109.5 . . ?
H36A C36 H36C 109.5 . . ?
H36B C36 H36C 109.5 . . ?
C34 C37 H37A 109.5 . . ?
C34 C37 H37B 109.5 . . ?
H37A C37 H37B 109.5 . . ?
C34 C37 H37C 109.5 . . ?
H37A C37 H37C 109.5 . . ?
H37B C37 H37C 109.5 . . ?
C43 C38 C39 115.53(14) . . ?
C43 C38 B1 122.47(14) . . ?
C39 C38 B1 121.63(14) . . ?
C40 C39 C38 122.83(15) . . ?
C40 C39 H39 118.6 . . ?
C38 C39 H39 118.6 . . ?
C41 C40 C39 119.63(15) . . ?
C41 C40 H40 120.2 . . ?
C39 C40 H40 120.2 . . ?
C40 C41 C42 119.37(15) . . ?
C40 C41 H41 120.3 . . ?
C42 C41 H41 120.3 . . ?
C41 C42 C43 120.13(15) . . ?
C41 C42 H42 119.9 . . ?
C43 C42 H42 119.9 . . ?
C42 C43 C38 122.43(15) . . ?
C42 C43 H43 118.8 . . ?
C38 C43 H43 118.8 . . ?
C45 C44 C49 114.52(14) . . ?
C45 C44 B1 123.02(14) . . ?
C49 C44 B1 122.45(14) . . ?
C46 C45 C44 123.16(16) . . ?
C46 C45 H45 118.4 . . ?
C44 C45 H45 118.4 . . ?
C47 C46 C45 120.26(16) . . ?
C47 C46 H46 119.9 . . ?
C45 C46 H46 119.9 . . ?
C46 C47 C48 118.65(15) . . ?
C46 C47 H47 120.7 . . ?
C48 C47 H47 120.7 . . ?
C47 C48 C49 120.43(16) . . ?
C47 C48 H48 119.8 . . ?
C49 C48 H48 119.8 . . ?
C48 C49 C44 122.96(16) . . ?
C48 C49 H49 118.5 . . ?
C44 C49 H49 118.5 . . ?
C55 C50 C51 114.64(15) . . ?
C55 C50 B1 122.38(14) . . ?
C51 C50 B1 122.95(14) . . ?
C52 C51 C50 123.19(16) . . ?
C52 C51 H51 118.4 . . ?
C50 C51 H51 118.4 . . ?
C53 C52 C51 119.97(17) . . ?
C53 C52 H52 120.0 . . ?
C51 C52 H52 120.0 . . ?
C54 C53 C52 118.87(17) . . ?
C54 C53 H53 120.6 . . ?
C52 C53 H53 120.6 . . ?
C53 C54 C55 120.46(17) . . ?
C53 C54 H54 119.8 . . ?
C55 C54 H54 119.8 . . ?
C54 C55 C50 122.77(17) . . ?
C54 C55 H55 118.6 . . ?
C50 C55 H55 118.6 . . ?
C61 C56 C57 115.16(15) . . ?
C61 C56 B1 120.84(14) . . ?
C57 C56 B1 123.91(14) . . ?
C58 C57 C56 122.67(16) . . ?
C58 C57 H57 118.7 . . ?
C56 C57 H57 118.7 . . ?
C59 C58 C57 120.17(16) . . ?
C59 C58 H58 119.9 . . ?
C57 C58 H58 119.9 . . ?
C60 C59 C58 119.06(16) . . ?
C60 C59 H59 120.5 . . ?
C58 C59 H59 120.5 . . ?
C59 C60 C61 119.98(17) . . ?
C59 C60 H60 120.0 . . ?
C61 C60 H60 120.0 . . ?
C60 C61 C56 122.96(16) . . ?
C60 C61 H61 118.5 . . ?
C56 C61 H61 118.5 . . ?
C38 B1 C56 110.26(12) . . ?
C38 B1 C44 107.44(12) . . ?
C56 B1 C44 110.60(13) . . ?
C38 B1 C50 109.43(12) . . ?
C56 B1 C50 108.51(12) . . ?
C44 B1 C50 110.59(12) . . ?

loop_
_geom_bond_atom_site_label_1
_geom_bond_atom_site_label_2
_geom_bond_distance
_geom_bond_site_symmetry_2
_geom_bond_publ_flag
Cu1 N1 1.9863(14) . ?
Cu1 N2 1.9882(14) . ?
Cu1 O1 2.0669(13) . ?
Cu1 N3 2.2057(14) . ?
O1 C1 1.2724(19) . ?
N1 C18 1.356(2) . ?
N1 C14 1.358(2) . ?
N2 C30 1.353(2) . ?
N2 C26 1.360(2) . ?
N3 C31 1.460(2) . ?
N3 C19 1.472(2) . ?
N3 C7 1.475(2) . ?
N4 C4 1.355(2) . ?
N4 C32 1.458(3) . ?
N4 C33 1.457(3) . ?
C1 C6 1.452(2) . ?
C1 C2 1.457(2) . ?
C2 C3 1.367(2) . ?
C2 C34 1.533(2) . ?
C3 C4 1.423(2) . ?
C3 H3 0.9300 . ?
C4 C5 1.426(3) . ?
C5 C6 1.366(2) . ?
C5 H5 0.9300 . ?
C6 C7 1.514(2) . ?
C7 H7A 0.9700 . ?
C7 H7B 0.9700 . ?
C8 C9 1.387(2) . ?
C8 C13 1.397(2) . ?
C8 H8 0.9300 . ?
C9 C10 1.381(3) . ?
C9 H9 0.9300 . ?
C10 C11 1.392(3) . ?
C10 H10 0.9300 . ?
C11 C12 1.386(2) . ?
C11 H11 0.9300 . ?
C12 C13 1.397(2) . ?
C12 H12 0.9300 . ?
C13 C14 1.484(2) . ?
C14 C15 1.394(2) . ?
C15 C16 1.380(3) . ?
C15 H15 0.9300 . ?
C16 C17 1.381(3) . ?
C16 H16 0.9300 . ?
C17 C18 1.389(3) . ?
C17 H17 0.9300 . ?
C18 C19 1.513(3) . ?
C19 H19A 0.9700 . ?
C19 H19B 0.9700 . ?
C20 C21 1.385(3) . ?
C20 C25 1.397(2) . ?
C20 H20 0.9300 . ?
C21 C22 1.388(3) . ?
C21 H21 0.9300 . ?
C22 C23 1.388(3) . ?
C22 H22 0.9300 . ?
C23 C24 1.388(3) . ?
C23 H23 0.9300 . ?
C24 C25 1.400(2) . ?
C24 H24 0.9300 . ?
C25 C26 1.484(2) . ?
C26 C27 1.391(2) . ?
C27 C28 1.383(3) . ?
C27 H27 0.9300 . ?
C28 C29 1.378(3) . ?
C28 H28 0.9300 . ?
C29 C30 1.388(2) . ?
C29 H29 0.9300 . ?
C30 C31 1.518(3) . ?
C31 H31A 0.9700 . ?
C31 H31B 0.9700 . ?
C32 H32A 0.9600 . ?
C32 H32B 0.9600 . ?
C32 H32C 0.9600 . ?
C33 H33A 0.9600 . ?
C33 H33B 0.9600 . ?
C33 H33C 0.9600 . ?
C34 C36 1.531(2) . ?
C34 C35 1.535(2) . ?
C34 C37 1.537(2) . ?
C35 H35A 0.9600 . ?
C35 H35B 0.9600 . ?
C35 H35C 0.9600 . ?
C36 H36A 0.9600 . ?
C36 H36B 0.9600 . ?
C36 H36C 0.9600 . ?
C37 H37A 0.9600 . ?
C37 H37B 0.9600 . ?
C37 H37C 0.9600 . ?
C38 C43 1.398(2) . ?
C38 C39 1.412(2) . ?
C38 B1 1.643(2) . ?
C39 C40 1.390(2) . ?
C39 H39 0.9300 . ?
C40 C41 1.388(2) . ?
C40 H40 0.9300 . ?
C41 C42 1.389(2) . ?
C41 H41 0.9300 . ?
C42 C43 1.396(2) . ?
C42 H42 0.9300 . ?
C43 H43 0.9300 . ?
C44 C45 1.405(2) . ?
C44 C49 1.406(2) . ?
C44 B1 1.653(2) . ?
C45 C46 1.395(2) . ?
C45 H45 0.9300 . ?
C46 C47 1.379(3) . ?
C46 H46 0.9300 . ?
C47 C48 1.389(3) . ?
C47 H47 0.9300 . ?
C48 C49 1.390(2) . ?
C48 H48 0.9300 . ?
C49 H49 0.9300 . ?
C50 C55 1.401(2) . ?
C50 C51 1.405(2) . ?
C50 B1 1.654(2) . ?
C51 C52 1.394(2) . ?
C51 H51 0.9300 . ?
C52 C53 1.381(3) . ?
C52 H52 0.9300 . ?
C53 C54 1.381(3) . ?
C53 H53 0.9300 . ?
C54 C55 1.395(3) . ?
C54 H54 0.9300 . ?
C55 H55 0.9300 . ?
C56 C61 1.401(2) . ?
C56 C57 1.401(2) . ?
C56 B1 1.647(2) . ?
C57 C58 1.394(2) . ?
C57 H57 0.9300 . ?
C58 C59 1.384(3) . ?
C58 H58 0.9300 . ?
C59 C60 1.383(3) . ?
C59 H59 0.9300 . ?
C60 C61 1.393(2) . ?
C60 H60 0.9300 . ?
C61 H61 0.9300 . ?

loop_
_geom_torsion_atom_site_label_1
_geom_torsion_atom_site_label_2
_geom_torsion_atom_site_label_3
_geom_torsion_atom_site_label_4
_geom_torsion
_geom_torsion_site_symmetry_1
_geom_torsion_site_symmetry_2
_geom_torsion_site_symmetry_3
_geom_torsion_site_symmetry_4
_geom_torsion_publ_flag
Cu1 O1 C1 C6 46.87(19) . . . . ?
Cu1 O1 C1 C2 -134.77(13) . . . . ?
O1 C1 C2 C3 -176.77(15) . . . . ?
C6 C1 C2 C3 1.6(2) . . . . ?
O1 C1 C2 C34 2.0(2) . . . . ?
C6 C1 C2 C34 -179.62(14) . . . . ?
C1 C2 C3 C4 -0.5(2) . . . . ?
C34 C2 C3 C4 -179.20(15) . . . . ?
C32 N4 C4 C3 -8.8(3) . . . . ?
C33 N4 C4 C3 176.35(18) . . . . ?
C32 N4 C4 C5 170.54(17) . . . . ?
C33 N4 C4 C5 -4.4(3) . . . . ?
C2 C3 C4 N4 178.51(16) . . . . ?
C2 C3 C4 C5 -0.8(3) . . . . ?
N4 C4 C5 C6 -178.37(17) . . . . ?
C3 C4 C5 C6 0.9(3) . . . . ?
C4 C5 C6 C1 0.2(3) . . . . ?
C4 C5 C6 C7 174.81(16) . . . . ?
O1 C1 C6 C5 176.89(16) . . . . ?
C2 C1 C6 C5 -1.5(2) . . . . ?
O1 C1 C6 C7 2.3(2) . . . . ?
C2 C1 C6 C7 -176.14(14) . . . . ?
C31 N3 C7 C6 -59.72(18) . . . . ?
C19 N3 C7 C6 169.96(13) . . . . ?
Cu1 N3 C7 C6 59.76(15) . . . . ?
C5 C6 C7 N3 122.56(17) . . . . ?
C1 C6 C7 N3 -62.8(2) . . . . ?
C13 C8 C9 C10 2.3(3) . . . . ?
C8 C9 C10 C11 -1.4(3) . . . . ?
C9 C10 C11 C12 -0.6(3) . . . . ?
C10 C11 C12 C13 1.7(3) . . . . ?
C11 C12 C13 C8 -0.8(3) . . . . ?
C11 C12 C13 C14 176.30(16) . . . . ?
C9 C8 C13 C12 -1.3(3) . . . . ?
C9 C8 C13 C14 -178.34(16) . . . . ?
C18 N1 C14 C15 1.9(3) . . . . ?
Cu1 N1 C14 C15 -178.83(14) . . . . ?
C18 N1 C14 C13 -177.24(15) . . . . ?
Cu1 N1 C14 C13 2.0(2) . . . . ?
C12 C13 C14 N1 46.8(2) . . . . ?
C8 C13 C14 N1 -136.12(17) . . . . ?
C12 C13 C14 C15 -132.35(19) . . . . ?
C8 C13 C14 C15 44.7(2) . . . . ?
N1 C14 C15 C16 -1.4(3) . . . . ?
C13 C14 C15 C16 177.80(19) . . . . ?
C14 C15 C16 C17 -0.5(3) . . . . ?
C15 C16 C17 C18 1.6(4) . . . . ?
C14 N1 C18 C17 -0.7(3) . . . . ?
Cu1 N1 C18 C17 179.92(16) . . . . ?
C14 N1 C18 C19 -175.82(15) . . . . ?
Cu1 N1 C18 C19 4.8(2) . . . . ?
C16 C17 C18 N1 -1.1(3) . . . . ?
C16 C17 C18 C19 174.0(2) . . . . ?
C31 N3 C19 C18 147.54(16) . . . . ?
C7 N3 C19 C18 -82.39(18) . . . . ?
Cu1 N3 C19 C18 33.84(17) . . . . ?
N1 C18 C19 N3 -29.6(2) . . . . ?
C17 C18 C19 N3 155.22(18) . . . . ?
C25 C20 C21 C22 0.6(3) . . . . ?
C20 C21 C22 C23 -0.7(3) . . . . ?
C21 C22 C23 C24 0.3(3) . . . . ?
C22 C23 C24 C25 0.2(3) . . . . ?
C21 C20 C25 C24 -0.1(3) . . . . ?
C21 C20 C25 C26 179.04(17) . . . . ?
C23 C24 C25 C20 -0.3(3) . . . . ?
C23 C24 C25 C26 -179.45(16) . . . . ?
C30 N2 C26 C27 -0.8(2) . . . . ?
Cu1 N2 C26 C27 -173.95(12) . . . . ?
C30 N2 C26 C25 -179.85(14) . . . . ?
Cu1 N2 C26 C25 7.0(2) . . . . ?
C20 C25 C26 N2 40.3(2) . . . . ?
C24 C25 C26 N2 -140.56(16) . . . . ?
C20 C25 C26 C27 -138.71(18) . . . . ?
C24 C25 C26 C27 40.4(2) . . . . ?
N2 C26 C27 C28 1.0(3) . . . . ?
C25 C26 C27 C28 180.00(16) . . . . ?
C26 C27 C28 C29 -0.2(3) . . . . ?
C27 C28 C29 C30 -0.8(3) . . . . ?
C26 N2 C30 C29 -0.2(2) . . . . ?
Cu1 N2 C30 C29 173.81(13) . . . . ?
C26 N2 C30 C31 176.91(16) . . . . ?
Cu1 N2 C30 C31 -9.1(2) . . . . ?
C28 C29 C30 N2 1.0(3) . . . . ?
C28 C29 C30 C31 -176.14(17) . . . . ?
C19 N3 C31 C30 -118.77(17) . . . . ?
C7 N3 C31 C30 112.53(17) . . . . ?
Cu1 N3 C31 C30 -8.81(19) . . . . ?
N2 C30 C31 N3 12.6(2) . . . . ?
C29 C30 C31 N3 -170.23(16) . . . . ?
C3 C2 C34 C36 -124.24(17) . . . . ?
C1 C2 C34 C36 57.05(19) . . . . ?
C3 C2 C34 C35 115.13(17) . . . . ?
C1 C2 C34 C35 -63.58(19) . . . . ?
C3 C2 C34 C37 -4.4(2) . . . . ?
C1 C2 C34 C37 176.89(15) . . . . ?
C43 C38 C39 C40 3.1(2) . . . . ?
B1 C38 C39 C40 -170.03(14) . . . . ?
C38 C39 C40 C41 -1.6(2) . . . . ?
C39 C40 C41 C42 -1.1(2) . . . . ?
C40 C41 C42 C43 2.0(2) . . . . ?
C41 C42 C43 C38 -0.4(2) . . . . ?
C39 C38 C43 C42 -2.1(2) . . . . ?
B1 C38 C43 C42 170.95(14) . . . . ?
C49 C44 C45 C46 -0.2(2) . . . . ?
B1 C44 C45 C46 -179.23(15) . . . . ?
C44 C45 C46 C47 -0.9(3) . . . . ?
C45 C46 C47 C48 1.0(3) . . . . ?
C46 C47 C48 C49 -0.1(3) . . . . ?
C47 C48 C49 C44 -1.1(3) . . . . ?
C45 C44 C49 C48 1.2(2) . . . . ?
B1 C44 C49 C48 -179.78(15) . . . . ?
C55 C50 C51 C52 3.0(2) . . . . ?
B1 C50 C51 C52 -179.10(15) . . . . ?
C50 C51 C52 C53 -1.2(3) . . . . ?
C51 C52 C53 C54 -1.5(3) . . . . ?
C52 C53 C54 C55 2.4(3) . . . . ?
C53 C54 C55 C50 -0.5(3) . . . . ?
C51 C50 C55 C54 -2.1(3) . . . . ?
B1 C50 C55 C54 179.96(16) . . . . ?
C61 C56 C57 C58 -0.1(2) . . . . ?
B1 C56 C57 C58 176.44(15) . . . . ?
C56 C57 C58 C59 -0.6(3) . . . . ?
C57 C58 C59 C60 0.6(3) . . . . ?
C58 C59 C60 C61 0.2(3) . . . . ?
C59 C60 C61 C56 -0.9(3) . . . . ?
C57 C56 C61 C60 0.8(3) . . . . ?
B1 C56 C61 C60 -175.80(17) . . . . ?
C43 C38 B1 C56 144.85(14) . . . . ?
C39 C38 B1 C56 -42.53(19) . . . . ?
C43 C38 B1 C44 -94.55(16) . . . . ?
C39 C38 B1 C44 78.08(17) . . . . ?
C43 C38 B1 C50 25.57(19) . . . . ?
C39 C38 B1 C50 -161.80(14) . . . . ?
C61 C56 B1 C38 -38.5(2) . . . . ?
C57 C56 B1 C38 145.14(15) . . . . ?
C61 C56 B1 C44 -157.21(15) . . . . ?
C57 C56 B1 C44 26.5(2) . . . . ?
C61 C56 B1 C50 81.32(18) . . . . ?
C57 C56 B1 C50 -95.02(17) . . . . ?
C45 C44 B1 C38 -19.5(2) . . . . ?
C49 C44 B1 C38 161.51(14) . . . . ?
C45 C44 B1 C56 100.88(17) . . . . ?
C49 C44 B1 C56 -78.10(18) . . . . ?
C45 C44 B1 C50 -138.88(15) . . . . ?
C49 C44 B1 C50 42.13(19) . . . . ?
C55 C50 B1 C38 85.54(18) . . . . ?
C51 C50 B1 C38 -92.22(17) . . . . ?
C55 C50 B1 C56 -34.8(2) . . . . ?
C51 C50 B1 C56 147.42(14) . . . . ?
C55 C50 B1 C44 -156.29(15) . . . . ?
C51 C50 B1 C44 25.9(2) . . . . ?
